data_4508559
loop_
_publ_author_name
'Cholewa, Piotr P.'
'Beavers, Christine M.'
'Teat, Simon J.'
'Dalgarno, Scott J.'

_publ_section_title
;
 Enhancing Strategies for the Assembly of Metal--Organic Systems with
 Inherent Cavity-Containing Calix[4]arenes
;
_journal_issue 12
_journal_name_full 'Crystal Growth &amp; Design'
_journal_page_first 5165
_journal_paper_doi 10.1021/cg4013685
_journal_volume 13
_journal_year 2013
_chemical_formula_sum 'C57 H65 Cd N5 O12'
_chemical_formula_weight 1124.54
_chemical_name_common PCH469
_chemical_name_systematic
;
 ?
;
_space_group_IT_number 96
_symmetry_cell_setting tetragonal
_symmetry_space_group_name_Hall 'P 4nw 2abw'
_symmetry_space_group_name_H-M 'P 43 21 2'
_atom_sites_solution_hydrogens geom
_atom_sites_solution_primary direct
_atom_sites_solution_secondary difmap
_audit_creation_method SHELXL-97
_cell_angle_alpha 90.00
_cell_angle_beta 90.00
_cell_angle_gamma 90.00
_cell_formula_units_Z 8
_cell_length_a 15.8642(4)
_cell_length_b 15.8642(4)
_cell_length_c 42.9758(15)
_cell_measurement_reflns_used 9141
_cell_measurement_temperature 100(2)
_cell_measurement_theta_max 26.41
_cell_measurement_theta_min 2.51
_cell_volume 10815.8(5)
_computing_cell_refinement 'Bruker SAINT v7.34a'
_computing_data_collection 'Bruker APEX 2'
_computing_data_reduction 'Bruker SAINT v7.34a'
_computing_molecular_graphics 'XSeed (Barbour, 2001)'
_computing_publication_material 'local program'
_computing_structure_refinement 'SHELXL-97 (Sheldrick, 1997)'
_computing_structure_solution 'SHELXT (beta verion)'
_diffrn_ambient_temperature 100(2)
_diffrn_measured_fraction_theta_full 0.989
_diffrn_measured_fraction_theta_max 0.989
_diffrn_measurement_device_type 'Bruker Apex II CCD Diffractometer'
_diffrn_measurement_method '\w rotation with narrow frames'
_diffrn_radiation_monochromator 'silicon 111'
_diffrn_radiation_source 'Advanced Light Source station 11.3.1'
_diffrn_radiation_type synchrotron
_diffrn_radiation_wavelength 0.77490
_diffrn_reflns_av_R_equivalents 0.0965
_diffrn_reflns_av_sigmaI/netI 0.0381
_diffrn_reflns_limit_h_max 19
_diffrn_reflns_limit_h_min -19
_diffrn_reflns_limit_k_max 19
_diffrn_reflns_limit_k_min -19
_diffrn_reflns_limit_l_max 50
_diffrn_reflns_limit_l_min -52
_diffrn_reflns_number 76809
_diffrn_reflns_theta_full 28.31
_diffrn_reflns_theta_max 28.31
_diffrn_reflns_theta_min 2.94
_exptl_absorpt_coefficient_mu 0.471
_exptl_absorpt_correction_T_max 0.9544
_exptl_absorpt_correction_T_min 0.9544
_exptl_absorpt_correction_type multi-scan
_exptl_absorpt_process_details 'SADABS 2004 Bruker AXS, Manison, WI'
_exptl_crystal_colour Colourless
_exptl_crystal_density_diffrn 1.381
_exptl_crystal_density_method 'not measured'
_exptl_crystal_description 'Square base pyramid'
_exptl_crystal_F_000 4688
_exptl_crystal_size_max 0.10
_exptl_crystal_size_mid 0.10
_exptl_crystal_size_min 0.10
_refine_diff_density_max 1.125
_refine_diff_density_min -0.497
_refine_diff_density_rms 0.102
_refine_ls_abs_structure_details 'Flack H D (1983), Acta Cryst. A39, 876-881'
_refine_ls_abs_structure_Flack -0.02(3)
_refine_ls_extinction_method none
_refine_ls_goodness_of_fit_ref 1.048
_refine_ls_hydrogen_treatment constr
_refine_ls_matrix_type full
_refine_ls_number_parameters 534
_refine_ls_number_reflns 10325
_refine_ls_number_restraints 18
_refine_ls_restrained_S_all 1.051
_refine_ls_R_factor_all 0.0687
_refine_ls_R_factor_gt 0.0643
_refine_ls_shift/su_max 0.001
_refine_ls_shift/su_mean 0.000
_refine_ls_structure_factor_coef Fsqd
_refine_ls_weighting_details 'calc w=1/[\s^2^(Fo^2^)+(0.1246P)^2^+4.4464P] where P=(Fo^2^+2Fc^2^)/3'
_refine_ls_weighting_scheme calc
_refine_ls_wR_factor_gt 0.1764
_refine_ls_wR_factor_ref 0.1804
_reflns_number_gt 9279
_reflns_number_total 10325
_reflns_threshold_expression >2sigma(I)
_cod_data_source_file cg4013685_si_006.cif
_cod_data_source_block 9
_cod_original_sg_symbol_H-M P43212
_cod_database_code 4508559

loop_
_symmetry_equiv_pos_as_xyz
'x, y, z'
'-y+1/2, x+1/2, z+3/4'
'-x, -y, z+1/2'
'y+1/2, -x+1/2, z+1/4'
'x+1/2, -y+1/2, -z+1/4'
'-x+1/2, y+1/2, -z+3/4'
'y, x, -z'
'-y, -x, -z+1/2'

loop_
_atom_site_label
_atom_site_type_symbol
_atom_site_fract_x
_atom_site_fract_y
_atom_site_fract_z
_atom_site_U_iso_or_equiv
_atom_site_adp_type
_atom_site_occupancy
_atom_site_symmetry_multiplicity
_atom_site_calc_flag
_atom_site_refinement_flags
_atom_site_disorder_assembly
_atom_site_disorder_group
Cd01 Cd 0.08234(2) 0.78153(2) 0.781379(9) 0.05723(13) Uani 1 1 d . . .
O1 O 0.2317(3) 0.3921(3) 0.69186(14) 0.0879(14) Uani 1 1 d . . .
O2 O 0.2289(3) 0.3720(3) 0.62515(10) 0.0798(12) Uani 1 1 d . . .
H2 H 0.2577 0.3755 0.6415 0.096 Uiso 1 1 calc R . .
O3 O 0.0684(4) 0.2829(3) 0.62139(13) 0.114(2) Uani 1 1 d . . .
O4 O 0.0693(3) 0.3314(2) 0.68311(10) 0.0669(10) Uani 1 1 d . . .
H4 H 0.0534 0.3020 0.6680 0.080 Uiso 1 1 calc R . .
O5 O 0.1183(3) 0.7585(3) 0.73113(11) 0.0755(11) Uani 1 1 d . B .
O6 O 0.2291(3) 0.7868(3) 0.70201(11) 0.0798(12) Uani 1 1 d . B .
O7 O -0.2311(2) 0.5209(2) 0.57791(9) 0.0616(9) Uani 1 1 d . . .
O8 O -0.1426(2) 0.5321(3) 0.53840(9) 0.0657(10) Uani 1 1 d . . .
O9 O -0.0330(9) 0.7712(8) 0.6429(3) 0.1169(14) Uani 0.50 1 d PD A 1
N1 N -0.0527(8) 0.8246(7) 0.7612(3) 0.0645(9) Uani 0.50 1 d P B 2
N2 N 0.0586(7) 0.9215(10) 0.7929(3) 0.0558(8) Uani 0.50 1 d P B 1
N15 N -0.0479(8) 0.8006(5) 0.7614(3) 0.0558(8) Uani 0.50 1 d P B 1
N19 N 0.0421(7) 0.9223(12) 0.7908(4) 0.0645(9) Uani 0.50 1 d P B 2
N3 N -0.0148(5) 0.6359(5) 0.6456(2) 0.1169(14) Uani 1 1 d D . .
C1 C 0.2718(5) 0.5160(5) 0.62355(19) 0.086(2) Uani 1 1 d . . .
C2 C 0.3182(5) 0.5103(6) 0.6526(2) 0.096(2) Uani 1 1 d . . .
H2A H 0.3681 0.5477 0.6519 0.115 Uiso 1 1 calc R . .
H2B H 0.3379 0.4518 0.6559 0.115 Uiso 1 1 calc R . .
C3 C 0.2602(4) 0.5369(4) 0.67933(17) 0.0732(15) Uani 1 1 d . . .
C4 C 0.2492(4) 0.6199(4) 0.68559(16) 0.0694(14) Uani 1 1 d . . .
H4A H 0.2822 0.6607 0.6749 0.083 Uiso 1 1 calc R . .
C5 C 0.1901(4) 0.6460(4) 0.70748(14) 0.0656(13) Uani 1 1 d . B .
C6 C 0.1420(4) 0.5857(4) 0.72279(13) 0.0668(13) Uani 1 1 d . . .
H6 H 0.0993 0.6030 0.7369 0.080 Uiso 1 1 calc R . .
C7 C 0.1554(4) 0.5020(4) 0.71772(14) 0.0670(13) Uani 1 1 d . . .
C8 C 0.0995(5) 0.4375(4) 0.73458(15) 0.0783(18) Uani 1 1 d . . .
H8A H 0.1282 0.3821 0.7346 0.094 Uiso 1 1 calc R . .
H8B H 0.0922 0.4553 0.7565 0.094 Uiso 1 1 calc R . .
C9 C 0.0125(4) 0.4276(4) 0.71960(13) 0.0648(13) Uani 1 1 d . . .
C10 C -0.0556(6) 0.4733(5) 0.73062(15) 0.091(2) Uani 1 1 d . . .
H10 H -0.0488 0.5108 0.7477 0.109 Uiso 1 1 calc R . .
C11 C -0.1333(6) 0.4639(8) 0.7167(2) 0.126(4) Uani 1 1 d . . .
H11 H -0.1801 0.4951 0.7243 0.151 Uiso 1 1 calc R . .
C12 C -0.1438(5) 0.4112(7) 0.69245(18) 0.106(3) Uani 1 1 d . . .
H12 H -0.1984 0.4040 0.6837 0.127 Uiso 1 1 calc R . .
C13 C -0.0761(4) 0.3670(4) 0.67992(14) 0.0683(14) Uani 1 1 d . . .
C14 C -0.0895(6) 0.3094(4) 0.65299(17) 0.089(2) Uani 1 1 d . . .
H14A H -0.1495 0.2926 0.6519 0.106 Uiso 1 1 calc R . .
H14B H -0.0551 0.2579 0.6556 0.106 Uiso 1 1 calc R . .
C15 C -0.0640(5) 0.3549(4) 0.62252(15) 0.0798(19) Uani 1 1 d . . .
C16 C -0.1182(4) 0.4096(3) 0.60862(13) 0.0637(13) Uani 1 1 d . . .
H16 H -0.1723 0.4181 0.6175 0.076 Uiso 1 1 calc R . .
C17 C -0.0969(4) 0.4537(3) 0.58166(12) 0.0572(12) Uani 1 1 d . . .
C18 C -0.0170(4) 0.4448(4) 0.57034(14) 0.0719(16) Uani 1 1 d . . .
H18 H 0.0009 0.4784 0.5533 0.086 Uiso 1 1 calc R . .
C19 C 0.0392(5) 0.3866(5) 0.58356(15) 0.086(2) Uani 1 1 d . . .
C20 C 0.1308(6) 0.3866(8) 0.57113(18) 0.120(4) Uani 1 1 d . . .
H20A H 0.1581 0.3326 0.5768 0.144 Uiso 1 1 calc R . .
H20B H 0.1295 0.3902 0.5481 0.144 Uiso 1 1 calc R . .
C21 C 0.1809(6) 0.4553(7) 0.58314(18) 0.102(3) Uani 1 1 d . . .
C22 C 0.1815(6) 0.5360(9) 0.5691(2) 0.118(4) Uani 1 1 d . . .
H22 H 0.1529 0.5429 0.5499 0.142 Uiso 1 1 calc R . .
C23 C 0.2214(9) 0.6052(8) 0.5818(3) 0.129(5) Uani 1 1 d . . .
H23 H 0.2169 0.6591 0.5723 0.155 Uiso 1 1 calc R . .
C24 C 0.2676(7) 0.5941(5) 0.6085(3) 0.121(4) Uani 1 1 d . . .
H24 H 0.2976 0.6406 0.6170 0.146 Uiso 1 1 calc R . .
C25 C 0.2264(4) 0.4484(4) 0.61096(14) 0.0732(16) Uani 1 1 d . . .
C26 C 0.0154(5) 0.3437(4) 0.60845(15) 0.0787(19) Uani 1 1 d . . .
C27 C 0.0029(4) 0.3759(3) 0.69441(13) 0.0592(12) Uani 1 1 d . . .
C28 C 0.2163(4) 0.4782(4) 0.69679(15) 0.0710(14) Uani 1 1 d . . .
C29 C 0.1767(4) 0.7371(3) 0.71425(14) 0.0649(13) Uani 1 1 d . . .
C30 C -0.1598(3) 0.5067(3) 0.56547(12) 0.0575(11) Uani 1 1 d . . .
C31 C 0.0657(11) 0.2037(6) 0.6054(3) 0.189(8) Uani 1 1 d D . .
H31A H 0.0693 0.2117 0.5826 0.227 Uiso 1 1 calc R . .
H31B H 0.0132 0.1727 0.6104 0.227 Uiso 1 1 calc R . .
C32 C 0.1478(6) 0.1539(7) 0.6185(3) 0.127(4) Uani 1 1 d D . .
H32A H 0.1619 0.1041 0.6056 0.153 Uiso 1 1 calc R . .
H32B H 0.1976 0.1912 0.6202 0.153 Uiso 1 1 calc R . .
C33 C 0.1155(11) 0.1304(7) 0.6485(3) 0.153(5) Uani 1 1 d D . .
H33A H 0.1491 0.1574 0.6648 0.229 Uiso 1 1 calc R . .
H33B H 0.1186 0.0690 0.6509 0.229 Uiso 1 1 calc R . .
H33C H 0.0567 0.1487 0.6503 0.229 Uiso 1 1 calc R . .
C34 C 0.3014(4) 0.3622(4) 0.71002(17) 0.0779(17) Uani 1 1 d D . .
H34A H 0.2860 0.3609 0.7323 0.094 Uiso 1 1 calc R . .
H34B H 0.3504 0.4002 0.7075 0.094 Uiso 1 1 calc R . .
C35 C 0.3233(5) 0.2758(5) 0.69913(19) 0.087(2) Uani 1 1 d D . .
H35A H 0.3385 0.2774 0.6768 0.105 Uiso 1 1 calc R . .
H35B H 0.2740 0.2381 0.7016 0.105 Uiso 1 1 calc R . .
C36 C 0.3970(5) 0.2422(6) 0.7180(3) 0.125(4) Uani 1 1 d D . .
H36A H 0.4489 0.2709 0.7116 0.188 Uiso 1 1 calc R . .
H36B H 0.4029 0.1815 0.7144 0.188 Uiso 1 1 calc R . .
H36C H 0.3869 0.2525 0.7402 0.188 Uiso 1 1 calc R . .
C37 C 0.0886(7) 0.9771(8) 0.8065(3) 0.0558(8) Uani 0.50 1 d P B 1
H37 H 0.1433 0.9648 0.8142 0.067 Uiso 0.50 1 calc PR B 1
C38 C 0.0608(9) 1.0602(7) 0.8140(3) 0.0558(8) Uani 0.50 1 d P B 1
H38 H 0.0946 1.1001 0.8247 0.067 Uiso 0.50 1 calc PR B 1
C39 C -0.0219(8) 1.0770(8) 0.8038(3) 0.0558(8) Uani 0.50 1 d P B 1
H39 H -0.0457 1.1308 0.8079 0.067 Uiso 0.50 1 calc PR B 1
C40 C -0.0667(8) 1.0211(7) 0.7889(3) 0.0558(8) Uani 0.50 1 d P B 1
C41 C -0.0365(8) 0.9393(7) 0.7828(3) 0.0558(8) Uani 0.50 1 d P B 1
C42 C -0.0845(8) 0.8789(7) 0.7658(3) 0.0558(8) Uani 0.50 1 d P B 1
C43 C -0.0948(7) 0.7413(7) 0.7457(3) 0.0558(8) Uani 0.50 1 d P B 1
H43 H -0.0723 0.6863 0.7431 0.067 Uiso 0.50 1 calc PR B 1
C44 C -0.1721(7) 0.7587(8) 0.7338(3) 0.0558(8) Uani 0.50 1 d P B 1
H44 H -0.2008 0.7189 0.7212 0.067 Uiso 0.50 1 calc PR B 1
C45 C -0.2086(8) 0.8373(9) 0.7407(3) 0.0558(8) Uani 0.50 1 d P B 1
H45 H -0.2654 0.8476 0.7347 0.067 Uiso 0.50 1 calc PR B 1
C46 C -0.1656(9) 0.8984(7) 0.7556(3) 0.0558(8) Uani 0.50 1 d P B 1
C47 C -0.1988(7) 0.9803(7) 0.7625(3) 0.0558(8) Uani 0.50 1 d P B 1
H47 H -0.2545 0.9936 0.7560 0.067 Uiso 0.50 1 calc PR B 1
C48 C -0.1524(9) 1.0406(8) 0.7782(3) 0.0558(8) Uani 0.50 1 d P B 1
H48 H -0.1760 1.0946 0.7821 0.067 Uiso 0.50 1 calc PR B 1
C102 C 0.0170(10) 0.7128(9) 0.6408(5) 0.1169(14) Uani 0.50 1 d PD A 1
C80 C 0.1127(8) 0.9710(10) 0.8084(4) 0.0645(9) Uani 0.50 1 d P B 2
H80 H 0.1656 0.9455 0.8127 0.077 Uiso 0.50 1 calc PR B 2
C81 C 0.0962(9) 1.0494(8) 0.8171(3) 0.0645(9) Uani 0.50 1 d P B 2
H81 H 0.1379 1.0825 0.8272 0.077 Uiso 0.50 1 calc PR B 2
C82 C 0.0144(10) 1.0831(9) 0.8110(3) 0.0645(9) Uani 0.50 1 d P B 2
H82 H 0.0004 1.1374 0.8188 0.077 Uiso 0.50 1 calc PR B 2
C83 C -0.0432(9) 1.0401(10) 0.7946(3) 0.0645(9) Uani 0.50 1 d P B 2
C84 C -0.1257(8) 1.0658(9) 0.7870(3) 0.0645(9) Uani 0.50 1 d P B 2
H84 H -0.1438 1.1207 0.7929 0.077 Uiso 0.50 1 calc PR B 2
C85 C -0.1804(9) 1.0146(10) 0.7715(3) 0.0645(9) Uani 0.50 1 d P B 2
H85 H -0.2354 1.0348 0.7669 0.077 Uiso 0.50 1 calc PR B 2
C86 C -0.1577(8) 0.9318(10) 0.7622(3) 0.0645(9) Uani 0.50 1 d P B 2
C87 C -0.2061(9) 0.8778(10) 0.7463(3) 0.0645(9) Uani 0.50 1 d P B 2
H87 H -0.2611 0.8964 0.7408 0.077 Uiso 0.50 1 calc PR B 2
C88 C -0.1834(8) 0.7971(12) 0.7371(3) 0.0645(9) Uani 0.50 1 d P B 2
H88 H -0.2212 0.7603 0.7266 0.077 Uiso 0.50 1 calc PR B 2
C89 C -0.0999(8) 0.7739(8) 0.7446(3) 0.0645(9) Uani 0.50 1 d P B 2
H89 H -0.0778 0.7216 0.7376 0.077 Uiso 0.50 1 calc PR B 2
C90 C -0.0731(9) 0.9042(9) 0.7710(3) 0.0645(9) Uani 0.50 1 d P B 2
C92 C -0.0188(8) 0.9553(9) 0.7859(4) 0.0645(9) Uani 0.50 1 d P B 2
C100 C -0.1032(9) 0.6258(13) 0.6475(5) 0.1169(14) Uani 0.50 1 d PD A 1
C101 C 0.0405(7) 0.5655(6) 0.6428(3) 0.1169(14) Uani 1 1 d D A .
C103 C -0.0416(14) 0.6712(13) 0.6746(3) 0.1169(14) Uani 0.50 1 d PD A 2
O10 O -0.0819(9) 0.7422(8) 0.6242(3) 0.1169(14) Uani 0.50 1 d PD A 2
C104 C -0.0398(13) 0.6766(11) 0.6197(4) 0.1169(14) Uani 0.50 1 d PD A 2

loop_
_atom_site_aniso_label
_atom_site_aniso_U_11
_atom_site_aniso_U_22
_atom_site_aniso_U_33
_atom_site_aniso_U_23
_atom_site_aniso_U_13
_atom_site_aniso_U_12
Cd01 0.0561(2) 0.0510(2) 0.0646(2) 0.00374(16) 0.00511(17) -0.00820(14)
O1 0.079(3) 0.065(2) 0.119(4) 0.010(2) -0.030(3) 0.000(2)
O2 0.089(3) 0.085(3) 0.065(2) 0.012(2) -0.003(2) 0.033(2)
O3 0.173(6) 0.077(3) 0.094(3) -0.008(3) -0.057(4) 0.065(4)
O4 0.070(2) 0.0565(19) 0.074(2) 0.0000(17) -0.0115(19) 0.0085(17)
O5 0.084(3) 0.069(2) 0.073(2) -0.0066(19) 0.014(2) -0.006(2)
O6 0.082(3) 0.066(2) 0.092(3) 0.003(2) 0.026(2) -0.015(2)
O7 0.063(2) 0.059(2) 0.063(2) 0.0062(16) 0.0040(17) 0.0061(15)
O8 0.0536(18) 0.081(2) 0.062(2) 0.0165(18) -0.0031(16) 0.0139(17)
O9 0.112(3) 0.118(3) 0.121(3) -0.006(3) -0.001(3) 0.018(3)
N1 0.0606(18) 0.072(2) 0.0607(19) 0.0085(16) 0.0080(14) -0.0034(17)
N2 0.0594(17) 0.0491(15) 0.0590(18) 0.0047(12) 0.0086(13) -0.0045(14)
N15 0.0594(17) 0.0491(15) 0.0590(18) 0.0047(12) 0.0086(13) -0.0045(14)
N19 0.0606(18) 0.072(2) 0.0607(19) 0.0085(16) 0.0080(14) -0.0034(17)
N3 0.112(3) 0.118(3) 0.121(3) -0.006(3) -0.001(3) 0.018(3)
C1 0.074(4) 0.087(4) 0.096(5) 0.023(4) 0.040(4) 0.023(3)
C2 0.061(4) 0.103(5) 0.123(6) -0.019(5) 0.007(4) 0.025(4)
C3 0.054(3) 0.074(4) 0.092(4) 0.007(3) 0.006(3) 0.006(3)
C4 0.061(3) 0.057(3) 0.090(4) 0.003(3) 0.013(3) -0.009(2)
C5 0.072(3) 0.058(3) 0.067(3) 0.009(2) 0.010(3) -0.010(2)
C6 0.068(3) 0.072(3) 0.061(3) 0.004(3) 0.008(2) -0.011(3)
C7 0.076(3) 0.060(3) 0.065(3) 0.017(3) -0.008(3) -0.006(2)
C8 0.101(5) 0.072(4) 0.062(3) 0.016(3) -0.005(3) -0.021(3)
C9 0.080(3) 0.064(3) 0.050(3) 0.015(3) 0.000(3) 0.000(3)
C10 0.124(6) 0.099(5) 0.051(3) 0.015(3) 0.025(4) 0.035(4)
C11 0.095(6) 0.197(11) 0.085(6) 0.026(6) 0.015(5) 0.072(7)
C12 0.076(4) 0.176(9) 0.064(4) 0.034(5) -0.003(3) 0.021(5)
C13 0.070(3) 0.068(3) 0.067(3) 0.026(3) 0.001(3) 0.003(3)
C14 0.128(6) 0.052(3) 0.086(4) 0.031(3) -0.039(4) -0.031(3)
C15 0.120(6) 0.056(3) 0.063(3) 0.008(3) -0.023(4) 0.003(3)
C16 0.083(4) 0.048(3) 0.061(3) 0.006(2) -0.016(3) -0.001(2)
C17 0.075(3) 0.044(2) 0.052(3) 0.0039(19) 0.007(2) 0.008(2)
C18 0.081(4) 0.078(4) 0.057(3) 0.007(3) -0.002(3) 0.025(3)
C19 0.098(5) 0.100(5) 0.059(4) -0.021(3) -0.020(3) 0.045(4)
C20 0.108(6) 0.192(11) 0.059(4) -0.019(5) -0.015(4) 0.085(7)
C21 0.091(5) 0.146(7) 0.068(4) 0.018(5) 0.015(4) 0.061(5)
C22 0.100(6) 0.169(11) 0.086(5) 0.068(7) 0.041(5) 0.063(7)
C23 0.148(9) 0.110(7) 0.130(8) 0.065(7) 0.070(8) 0.058(7)
C24 0.132(7) 0.088(5) 0.144(8) 0.040(5) 0.092(7) 0.021(5)
C25 0.070(3) 0.086(4) 0.065(3) 0.012(3) 0.012(3) 0.021(3)
C26 0.105(5) 0.065(3) 0.066(4) -0.008(3) -0.030(3) 0.031(3)
C27 0.072(3) 0.047(2) 0.058(3) 0.013(2) 0.012(2) 0.000(2)
C28 0.067(3) 0.063(3) 0.083(4) 0.018(3) -0.001(3) 0.008(3)
C29 0.072(3) 0.057(3) 0.065(3) -0.007(2) 0.019(3) -0.007(2)
C30 0.062(3) 0.056(3) 0.054(3) 0.007(2) -0.002(2) 0.000(2)
C31 0.312(19) 0.075(5) 0.179(11) -0.045(6) -0.148(13) 0.091(9)
C32 0.098(6) 0.111(7) 0.173(10) -0.008(7) 0.033(6) 0.044(5)
C33 0.232(16) 0.100(7) 0.127(8) 0.018(6) 0.047(9) 0.038(8)
C34 0.068(3) 0.081(4) 0.085(4) 0.002(3) -0.013(3) 0.021(3)
C35 0.082(4) 0.077(4) 0.103(5) -0.023(4) -0.027(4) 0.037(3)
C36 0.076(4) 0.096(5) 0.205(11) -0.009(7) -0.028(6) 0.039(4)
C37 0.0594(17) 0.0491(15) 0.0590(18) 0.0047(12) 0.0086(13) -0.0045(14)
C38 0.0594(17) 0.0491(15) 0.0590(18) 0.0047(12) 0.0086(13) -0.0045(14)
C39 0.0594(17) 0.0491(15) 0.0590(18) 0.0047(12) 0.0086(13) -0.0045(14)
C40 0.0594(17) 0.0491(15) 0.0590(18) 0.0047(12) 0.0086(13) -0.0045(14)
C41 0.0594(17) 0.0491(15) 0.0590(18) 0.0047(12) 0.0086(13) -0.0045(14)
C42 0.0594(17) 0.0491(15) 0.0590(18) 0.0047(12) 0.0086(13) -0.0045(14)
C43 0.0594(17) 0.0491(15) 0.0590(18) 0.0047(12) 0.0086(13) -0.0045(14)
C44 0.0594(17) 0.0491(15) 0.0590(18) 0.0047(12) 0.0086(13) -0.0045(14)
C45 0.0594(17) 0.0491(15) 0.0590(18) 0.0047(12) 0.0086(13) -0.0045(14)
C46 0.0594(17) 0.0491(15) 0.0590(18) 0.0047(12) 0.0086(13) -0.0045(14)
C47 0.0594(17) 0.0491(15) 0.0590(18) 0.0047(12) 0.0086(13) -0.0045(14)
C48 0.0594(17) 0.0491(15) 0.0590(18) 0.0047(12) 0.0086(13) -0.0045(14)
C102 0.112(3) 0.118(3) 0.121(3) -0.006(3) -0.001(3) 0.018(3)
C80 0.0606(18) 0.072(2) 0.0607(19) 0.0085(16) 0.0080(14) -0.0034(17)
C81 0.0606(18) 0.072(2) 0.0607(19) 0.0085(16) 0.0080(14) -0.0034(17)
C82 0.0606(18) 0.072(2) 0.0607(19) 0.0085(16) 0.0080(14) -0.0034(17)
C83 0.0606(18) 0.072(2) 0.0607(19) 0.0085(16) 0.0080(14) -0.0034(17)
C84 0.0606(18) 0.072(2) 0.0607(19) 0.0085(16) 0.0080(14) -0.0034(17)
C85 0.0606(18) 0.072(2) 0.0607(19) 0.0085(16) 0.0080(14) -0.0034(17)
C86 0.0606(18) 0.072(2) 0.0607(19) 0.0085(16) 0.0080(14) -0.0034(17)
C87 0.0606(18) 0.072(2) 0.0607(19) 0.0085(16) 0.0080(14) -0.0034(17)
C88 0.0606(18) 0.072(2) 0.0607(19) 0.0085(16) 0.0080(14) -0.0034(17)
C89 0.0606(18) 0.072(2) 0.0607(19) 0.0085(16) 0.0080(14) -0.0034(17)
C90 0.0606(18) 0.072(2) 0.0607(19) 0.0085(16) 0.0080(14) -0.0034(17)
C92 0.0606(18) 0.072(2) 0.0607(19) 0.0085(16) 0.0080(14) -0.0034(17)
C100 0.112(3) 0.118(3) 0.121(3) -0.006(3) -0.001(3) 0.018(3)
C101 0.112(3) 0.118(3) 0.121(3) -0.006(3) -0.001(3) 0.018(3)
C103 0.112(3) 0.118(3) 0.121(3) -0.006(3) -0.001(3) 0.018(3)
O10 0.112(3) 0.118(3) 0.121(3) -0.006(3) -0.001(3) 0.018(3)
C104 0.112(3) 0.118(3) 0.121(3) -0.006(3) -0.001(3) 0.018(3)

loop_
_atom_type_symbol
_atom_type_description
_atom_type_scat_dispersion_real
_atom_type_scat_dispersion_imag
_atom_type_scat_source
C C 0.0033 0.0016 'International Tables Vol C Tables 4.2.6.8 and 6.1.1.4'
H H 0.0000 0.0000 'International Tables Vol C Tables 4.2.6.8 and 6.1.1.4'
N N 0.0061 0.0033 'International Tables Vol C Tables 4.2.6.8 and 6.1.1.4'
O O 0.0106 0.0060 'International Tables Vol C Tables 4.2.6.8 and 6.1.1.4'
Cd Cd -0.8075 1.2024 'International Tables Vol C Tables 4.2.6.8 and 6.1.1.4'

loop_
_geom_angle_atom_site_label_1
_geom_angle_atom_site_label_2
_geom_angle_atom_site_label_3
_geom_angle
_geom_angle_site_symmetry_1
_geom_angle_site_symmetry_3
O6 Cd01 N15 175.1(3) 8_666 .
O6 Cd01 O5 93.42(18) 8_666 .
N15 Cd01 O5 83.6(3) . .
O6 Cd01 N2 99.1(3) 8_666 .
N15 Cd01 N2 78.7(4) . .
O5 Cd01 N2 113.7(4) . .
O6 Cd01 N19 105.8(3) 8_666 .
N15 Cd01 N19 72.0(4) . .
O5 Cd01 N19 112.7(4) . .
N2 Cd01 N19 6.7(5) . .
O6 Cd01 O8 101.83(16) 8_666 4_455
N15 Cd01 O8 82.2(3) . 4_455
O5 Cd01 O8 93.24(14) . 4_455
N2 Cd01 O8 144.6(3) . 4_455
N19 Cd01 O8 140.4(3) . 4_455
O6 Cd01 O7 95.08(14) 8_666 4_455
N15 Cd01 O7 89.4(3) . 4_455
O5 Cd01 O7 148.93(14) . 4_455
N2 Cd01 O7 94.4(4) . 4_455
N19 Cd01 O7 93.6(4) . 4_455
O8 Cd01 O7 55.76(13) 4_455 4_455
O6 Cd01 N1 167.6(3) 8_666 .
N15 Cd01 N1 8.8(4) . .
O5 Cd01 N1 85.8(3) . .
N2 Cd01 N1 70.1(4) . .
N19 Cd01 N1 63.4(4) . .
O8 Cd01 N1 90.6(3) 4_455 .
O7 Cd01 N1 91.9(3) 4_455 .
O6 Cd01 C30 100.82(16) 8_666 4_455
N15 Cd01 C30 84.0(3) . 4_455
O5 Cd01 C30 120.91(16) . 4_455
N2 Cd01 C30 119.9(4) . 4_455
N19 Cd01 C30 117.6(4) . 4_455
O8 Cd01 C30 27.79(15) 4_455 4_455
O7 Cd01 C30 28.02(14) 4_455 4_455
N1 Cd01 C30 90.2(3) . 4_455
C28 O1 C34 112.0(5) . .
C25 O2 H2 109.5 . .
C26 O3 C31 113.5(6) . .
C27 O4 H4 109.5 . .
C29 O5 Cd01 143.1(5) . .
C29 O6 Cd01 113.8(4) . 8_666
C30 O7 Cd01 91.0(3) . 2_554
C30 O8 Cd01 91.3(3) . 2_554
C89 N1 C90 126.8(13) . .
C89 N1 Cd01 122.0(9) . .
C90 N1 Cd01 111.2(10) . .
C37 N2 C41 113.0(13) . .
C37 N2 Cd01 140.7(11) . .
C41 N2 Cd01 105.5(8) . .
C43 N15 C42 117.1(11) . .
C43 N15 Cd01 126.1(7) . .
C42 N15 Cd01 116.8(8) . .
C92 N19 C80 118.8(18) . .
C92 N19 Cd01 130.1(14) . .
C80 N19 Cd01 111.0(9) . .
C102 N3 C104 63.0(13) . .
C102 N3 C100 119.1(10) . .
C104 N3 C100 79.1(13) . .
C102 N3 C101 118.1(9) . .
C104 N3 C101 119.3(9) . .
C100 N3 C101 121.8(12) . .
C102 N3 C103 83.6(13) . .
C104 N3 C103 116.4(10) . .
C100 N3 C103 72.5(13) . .
C101 N3 C103 124.1(11) . .
C24 C1 C25 118.4(9) . .
C24 C1 C2 118.4(10) . .
C25 C1 C2 123.1(7) . .
C1 C2 C3 108.8(5) . .
C1 C2 H2A 109.9 . .
C3 C2 H2A 109.9 . .
C1 C2 H2B 109.9 . .
C3 C2 H2B 109.9 . .
H2A C2 H2B 108.3 . .
C4 C3 C28 118.8(6) . .
C4 C3 C2 119.6(6) . .
C28 C3 C2 121.6(6) . .
C3 C4 C5 120.6(6) . .
C3 C4 H4A 119.7 . .
C5 C4 H4A 119.7 . .
C6 C5 C4 119.0(6) . .
C6 C5 C29 119.8(5) . .
C4 C5 C29 121.1(5) . .
C7 C6 C5 120.6(6) . .
C7 C6 H6 119.7 . .
C5 C6 H6 119.7 . .
C6 C7 C28 118.9(5) . .
C6 C7 C8 118.9(6) . .
C28 C7 C8 122.2(6) . .
C9 C8 C7 113.0(5) . .
C9 C8 H8A 109.0 . .
C7 C8 H8A 109.0 . .
C9 C8 H8B 109.0 . .
C7 C8 H8B 109.0 . .
H8A C8 H8B 107.8 . .
C27 C9 C10 119.9(6) . .
C27 C9 C8 119.7(6) . .
C10 C9 C8 120.4(7) . .
C11 C10 C9 119.5(8) . .
C11 C10 H10 120.2 . .
C9 C10 H10 120.2 . .
C12 C11 C10 120.9(7) . .
C12 C11 H11 119.6 . .
C10 C11 H11 119.6 . .
C11 C12 C13 121.2(8) . .
C11 C12 H12 119.4 . .
C13 C12 H12 119.4 . .
C12 C13 C27 117.8(7) . .
C12 C13 C14 120.0(7) . .
C27 C13 C14 122.2(6) . .
C13 C14 C15 109.6(5) . .
C13 C14 H14A 109.8 . .
C15 C14 H14A 109.8 . .
C13 C14 H14B 109.8 . .
C15 C14 H14B 109.8 . .
H14A C14 H14B 108.2 . .
C16 C15 C26 117.2(6) . .
C16 C15 C14 120.2(7) . .
C26 C15 C14 122.6(6) . .
C15 C16 C17 122.1(6) . .
C15 C16 H16 119.0 . .
C17 C16 H16 119.0 . .
C18 C17 C16 118.0(5) . .
C18 C17 C30 121.2(5) . .
C16 C17 C30 120.8(5) . .
C17 C18 C19 120.9(6) . .
C17 C18 H18 119.6 . .
C19 C18 H18 119.6 . .
C26 C19 C18 119.0(7) . .
C26 C19 C20 123.2(6) . .
C18 C19 C20 117.1(8) . .
C21 C20 C19 113.2(7) . .
C21 C20 H20A 108.9 . .
C19 C20 H20A 108.9 . .
C21 C20 H20B 108.9 . .
C19 C20 H20B 108.9 . .
H20A C20 H20B 107.8 . .
C25 C21 C22 115.5(11) . .
C25 C21 C20 122.0(8) . .
C22 C21 C20 122.3(9) . .
C23 C22 C21 123.7(10) . .
C23 C22 H22 118.2 . .
C21 C22 H22 118.2 . .
C24 C23 C22 118.3(8) . .
C24 C23 H23 120.9 . .
C22 C23 H23 120.9 . .
C23 C24 C1 121.6(11) . .
C23 C24 H24 119.2 . .
C1 C24 H24 119.2 . .
O2 C25 C1 119.7(6) . .
O2 C25 C21 118.0(8) . .
C1 C25 C21 122.3(8) . .
C19 C26 O3 120.4(7) . .
C19 C26 C15 122.5(6) . .
O3 C26 C15 117.0(7) . .
O4 C27 C9 120.6(5) . .
O4 C27 C13 118.7(5) . .
C9 C27 C13 120.7(5) . .
C7 C28 C3 121.7(5) . .
C7 C28 O1 119.3(6) . .
C3 C28 O1 119.0(6) . .
O5 C29 O6 124.9(5) . .
O5 C29 C5 119.5(5) . .
O6 C29 C5 115.6(5) . .
O8 C30 O7 121.6(5) . .
O8 C30 C17 118.0(5) . .
O7 C30 C17 120.2(5) . .
O8 C30 Cd01 60.9(3) . 2_554
O7 C30 Cd01 60.9(3) . 2_554
C17 C30 Cd01 171.4(4) . 2_554
O3 C31 C32 103.7(8) . .
O3 C31 H31A 111.0 . .
C32 C31 H31A 111.0 . .
O3 C31 H31B 111.0 . .
C32 C31 H31B 111.0 . .
H31A C31 H31B 109.0 . .
C33 C32 C31 98.7(10) . .
C33 C32 H32A 112.0 . .
C31 C32 H32A 112.0 . .
C33 C32 H32B 112.0 . .
C31 C32 H32B 112.0 . .
H32A C32 H32B 109.7 . .
C32 C33 H33A 109.5 . .
C32 C33 H33B 109.5 . .
H33A C33 H33B 109.5 . .
C32 C33 H33C 109.5 . .
H33A C33 H33C 109.5 . .
H33B C33 H33C 109.5 . .
O1 C34 C35 108.2(5) . .
O1 C34 H34A 110.1 . .
C35 C34 H34A 110.1 . .
O1 C34 H34B 110.1 . .
C35 C34 H34B 110.1 . .
H34A C34 H34B 108.4 . .
C34 C35 C36 109.6(6) . .
C34 C35 H35A 109.8 . .
C36 C35 H35A 109.8 . .
C34 C35 H35B 109.8 . .
C36 C35 H35B 109.8 . .
H35A C35 H35B 108.2 . .
C35 C36 H36A 109.5 . .
C35 C36 H36B 109.5 . .
H36A C36 H36B 109.5 . .
C35 C36 H36C 109.5 . .
H36A C36 H36C 109.5 . .
H36B C36 H36C 109.5 . .
N2 C37 C38 133.6(13) . .
N2 C37 H37 113.2 . .
C38 C37 H37 113.2 . .
C39 C38 C37 113.2(11) . .
C39 C38 H38 123.4 . .
C37 C38 H38 123.4 . .
C40 C39 C38 122.1(11) . .
C40 C39 H39 119.0 . .
C38 C39 H39 119.0 . .
C39 C40 C41 122.2(11) . .
C39 C40 C48 121.0(11) . .
C41 C40 C48 116.8(11) . .
C40 C41 C42 122.2(12) . .
C40 C41 N2 115.8(11) . .
C42 C41 N2 121.7(12) . .
N15 C42 C46 122.8(11) . .
N15 C42 C41 116.8(12) . .
C46 C42 C41 120.3(11) . .
C44 C43 N15 122.3(10) . .
C44 C43 H43 118.9 . .
N15 C43 H43 118.9 . .
C43 C44 C45 118.2(11) . .
C43 C44 H44 120.9 . .
C45 C44 H44 120.9 . .
C46 C45 C44 122.0(12) . .
C46 C45 H45 119.0 . .
C44 C45 H45 119.0 . .
C45 C46 C42 117.3(11) . .
C45 C46 C47 124.3(14) . .
C42 C46 C47 118.4(12) . .
C48 C47 C46 122.2(12) . .
C48 C47 H47 118.9 . .
C46 C47 H47 118.9 . .
C47 C48 C40 120.0(10) . .
C47 C48 H48 120.0 . .
C40 C48 H48 120.0 . .
O9 C102 N3 115.9(14) . .
C81 C80 N19 117.4(13) . .
C81 C80 H80 121.3 . .
N19 C80 H80 121.3 . .
C80 C81 C82 118.7(13) . .
C80 C81 H81 120.7 . .
C82 C81 H81 120.7 . .
C83 C82 C81 121.7(14) . .
C83 C82 H82 119.2 . .
C81 C82 H82 119.2 . .
C82 C83 C84 127.4(16) . .
C82 C83 C92 115.2(13) . .
C84 C83 C92 117.2(14) . .
C85 C84 C83 122.1(13) . .
C85 C84 H84 118.9 . .
C83 C84 H84 118.9 . .
C84 C85 C86 121.9(13) . .
C84 C85 H85 119.0 . .
C86 C85 H85 119.0 . .
C87 C86 C85 126.3(14) . .
C87 C86 C90 117.9(14) . .
C85 C86 C90 115.8(12) . .
C86 C87 C88 126.0(14) . .
C86 C87 H87 117.0 . .
C88 C87 H87 117.0 . .
C87 C88 C89 114.8(13) . .
C87 C88 H88 122.6 . .
C89 C88 H88 122.6 . .
N1 C89 C88 120.0(13) . .
N1 C89 H89 120.0 . .
C88 C89 H89 120.0 . .
C92 C90 N1 123.3(13) . .
C92 C90 C86 122.2(13) . .
N1 C90 C86 114.4(12) . .
N19 C92 C90 111.2(17) . .
N19 C92 C83 128.1(16) . .
C90 C92 C83 120.7(13) . .
O10 C104 N3 115.3(14) . .

loop_
_geom_bond_atom_site_label_1
_geom_bond_atom_site_label_2
_geom_bond_distance
_geom_bond_site_symmetry_2
Cd01 O6 2.201(5) 8_666
Cd01 N15 2.259(13) .
Cd01 O5 2.263(4) .
Cd01 N2 2.306(16) .
Cd01 N19 2.358(19) .
Cd01 O8 2.363(4) 4_455
Cd01 O7 2.364(4) 4_455
Cd01 N1 2.411(13) .
Cd01 C30 2.704(5) 4_455
O1 C28 1.404(7) .
O1 C34 1.435(7) .
O2 C25 1.357(8) .
O2 H2 0.8400 .
O3 C26 1.395(7) .
O3 C31 1.433(10) .
O4 C27 1.357(7) .
O4 H4 0.8400 .
O5 C29 1.225(7) .
O6 C29 1.260(7) .
O6 Cd01 2.201(5) 8_666
O7 C30 1.271(7) .
O7 Cd01 2.364(4) 2_554
O8 C30 1.261(7) .
O8 Cd01 2.363(3) 2_554
O9 C102 1.223(14) .
N1 C89 1.310(19) .
N1 C90 1.370(18) .
N2 C37 1.16(2) .
N2 C41 1.596(17) .
N15 C43 1.375(16) .
N15 C42 1.384(15) .
N19 C92 1.12(2) .
N19 C80 1.55(2) .
N3 C102 1.336(14) .
N3 C104 1.346(13) .
N3 C100 1.415(14) .
N3 C101 1.424(11) .
N3 C103 1.434(14) .
C1 C24 1.399(11) .
C1 C25 1.400(11) .
C1 C2 1.454(12) .
C2 C3 1.530(10) .
C2 H2A 0.9900 .
C2 H2B 0.9900 .
C3 C4 1.356(9) .
C3 C28 1.384(9) .
C4 C5 1.392(9) .
C4 H4A 0.9500 .
C5 C6 1.390(8) .
C5 C29 1.489(8) .
C6 C7 1.363(9) .
C6 H6 0.9500 .
C7 C28 1.372(9) .
C7 C8 1.537(8) .
C8 C9 1.530(9) .
C8 H8A 0.9900 .
C8 H8B 0.9900 .
C9 C27 1.367(8) .
C9 C10 1.385(9) .
C10 C11 1.379(14) .
C10 H10 0.9500 .
C11 C12 1.346(16) .
C11 H11 0.9500 .
C12 C13 1.391(11) .
C12 H12 0.9500 .
C13 C27 1.407(9) .
C13 C14 1.489(10) .
C14 C15 1.548(9) .
C14 H14A 0.9900 .
C14 H14B 0.9900 .
C15 C16 1.361(8) .
C15 C26 1.409(11) .
C16 C17 1.395(8) .
C16 H16 0.9500 .
C17 C18 1.365(9) .
C17 C30 1.480(7) .
C18 C19 1.403(8) .
C18 H18 0.9500 .
C19 C26 1.322(11) .
C19 C20 1.548(13) .
C20 C21 1.444(16) .
C20 H20A 0.9900 .
C20 H20B 0.9900 .
C21 C25 1.401(11) .
C21 C22 1.415(14) .
C22 C23 1.380(18) .
C22 H22 0.9500 .
C23 C24 1.374(18) .
C23 H23 0.9500 .
C24 H24 0.9500 .
C30 Cd01 2.704(5) 2_554
C31 C32 1.624(12) .
C31 H31A 0.9900 .
C31 H31B 0.9900 .
C32 C33 1.436(12) .
C32 H32A 0.9900 .
C32 H32B 0.9900 .
C33 H33A 0.9800 .
C33 H33B 0.9800 .
C33 H33C 0.9800 .
C34 C35 1.489(8) .
C34 H34A 0.9900 .
C34 H34B 0.9900 .
C35 C36 1.520(9) .
C35 H35A 0.9900 .
C35 H35B 0.9900 .
C36 H36A 0.9800 .
C36 H36B 0.9800 .
C36 H36C 0.9800 .
C37 C38 1.426(17) .
C37 H37 0.9500 .
C38 C39 1.408(17) .
C38 H38 0.9500 .
C39 C40 1.305(17) .
C39 H39 0.9500 .
C40 C41 1.407(17) .
C40 C48 1.468(18) .
C41 C42 1.424(15) .
C42 C46 1.395(19) .
C43 C44 1.357(17) .
C43 H43 0.9500 .
C44 C45 1.406(16) .
C44 H44 0.9500 .
C45 C46 1.347(18) .
C45 H45 0.9500 .
C46 C47 1.433(16) .
C47 C48 1.384(16) .
C47 H47 0.9500 .
C48 H48 0.9500 .
C80 C81 1.33(2) .
C80 H80 0.9500 .
C81 C82 1.426(18) .
C81 H81 0.9500 .
C82 C83 1.34(2) .
C82 H82 0.9500 .
C83 C84 1.410(19) .
C83 C92 1.45(2) .
C84 C85 1.362(19) .
C84 H84 0.9500 .
C85 C86 1.42(2) .
C85 H85 0.9500 .
C86 C87 1.34(2) .
C86 C90 1.46(2) .
C87 C88 1.39(2) .
C87 H87 0.9500 .
C88 C89 1.413(19) .
C88 H88 0.9500 .
C89 H89 0.9500 .
C90 C92 1.346(19) .
O10 C104 1.253(14) .
